data_2200622
loop_
_publ_author_name
'Linden, Anthony'
'Ayerbe, Mirari'
'Arrieta, Ana'
'Zubia, Aizpea'
'Vivanco, Silvia'
'Erquicia, Edurne'
'Aldaba, Eneko'
'Coss\'io, Fernando P.'
'Lecea, Bego\~na'

_publ_section_title
;(2<i>S</i>*,3<i>R</i>*,4<i>S</i>*,5<i>R</i>*)-3-(<i>S</i>*-1-Benzyloxyethyl)-4-methyl-4-nitro-5-phenylproline
 methyl ester
;
_journal_issue 11
_journal_name_full 'Acta Crystallographica Section E'
_journal_page_first o1123
_journal_page_last o1125
_journal_paper_doi 10.1107/S1600536801018104
_journal_volume 57
_journal_year 2001
_chemical_formula_iupac 'C22 H26 N2 O5'
_chemical_formula_moiety 'C22 H26 N2 O5'
_chemical_formula_sum 'C22 H26 N2 O5'
_chemical_formula_weight 398.45
_chemical_melting_point 454
_chemical_name_systematic
;
(2S*, 3R*, 4S*, 5R*)-3-(S*-1-benzyloxyethyl)-4-methyl-4-nitro-5-
phenylproline methyl ester
;
_space_group_IT_number 14
_symmetry_cell_setting monoclinic
_symmetry_space_group_name_Hall '-P 2yn'
_symmetry_space_group_name_H-M 'P 1 21/n 1'
_cell_angle_alpha 90.00
_cell_angle_beta 94.802(11)
_cell_angle_gamma 90.00
_cell_formula_units_Z 4
_cell_length_a 9.245(2)
_cell_length_b 8.4082(17)
_cell_length_c 26.6330(15)
_cell_measurement_reflns_used 25
_cell_measurement_temperature 173.0(10)
_cell_measurement_theta_max 19.5
_cell_measurement_theta_min 17.0
_cell_volume 2063.0(6)
_computing_cell_refinement 'MSC/AFC Diffractometer Control Software'
_computing_data_collection
;
MSC/AFC Diffractometer Control Software (Molecular
Structure Corporation, 1991)
;
_computing_data_reduction 'TEXSAN (Molecular Structure Corporation, 1999)'
_computing_molecular_graphics 'ORTEPII (Johnson, 1976)'
_computing_publication_material 'SHELXL97 and PLATON (Spek, 2001)'
_computing_structure_refinement 'SHELXL97 (Sheldrick, 1997)'
_computing_structure_solution 'SHELXS86 (Sheldrick, 1990)'
_diffrn_ambient_temperature 173.0(10)
_diffrn_measured_fraction_theta_full .999
_diffrn_measured_fraction_theta_max .999
_diffrn_measurement_device_type 'Rigaku AFC-5R'
_diffrn_measurement_method \w
_diffrn_radiation_monochromator graphite
_diffrn_radiation_source 'Rigaku rotating anode generator'
_diffrn_radiation_type MoK\a
_diffrn_radiation_wavelength .71073
_diffrn_reflns_av_R_equivalents .0197
_diffrn_reflns_av_sigmaI/netI .0497
_diffrn_reflns_limit_h_max 12
_diffrn_reflns_limit_h_min 0
_diffrn_reflns_limit_k_max 10
_diffrn_reflns_limit_k_min 0
_diffrn_reflns_limit_l_max 34
_diffrn_reflns_limit_l_min -34
_diffrn_reflns_number 5348
_diffrn_reflns_theta_full 27.50
_diffrn_reflns_theta_max 27.50
_diffrn_reflns_theta_min 2.54
_diffrn_standards_decay_% 0
_diffrn_standards_interval_count 150
_diffrn_standards_number 3
_exptl_absorpt_coefficient_mu .0912
_exptl_absorpt_correction_type none
_exptl_crystal_colour colourless
_exptl_crystal_density_diffrn 1.283
_exptl_crystal_density_method 'not measured'
_exptl_crystal_description prism
_exptl_crystal_F_000 848
_exptl_crystal_size_max .50
_exptl_crystal_size_mid .32
_exptl_crystal_size_min .22
_refine_diff_density_max .272
_refine_diff_density_min -.189
_refine_ls_extinction_method none
_refine_ls_goodness_of_fit_ref 1.059
_refine_ls_hydrogen_treatment mixed
_refine_ls_matrix_type full
_refine_ls_number_parameters 269
_refine_ls_number_reflns 4719
_refine_ls_number_restraints 0
_refine_ls_restrained_S_all 1.059
_refine_ls_R_factor_all .1019
_refine_ls_R_factor_gt .0494
_refine_ls_shift/su_max .001
_refine_ls_shift/su_mean .000
_refine_ls_structure_factor_coef Fsqd
_refine_ls_weighting_details 'w = 1/[\s^2^(Fo^2^)+(0.0528P)^2^+0.4415P] where P = (Fo^2^+2Fc^2^)/3'
_refine_ls_weighting_scheme calc
_refine_ls_wR_factor_ref .1422
_reflns_number_gt 2920
_reflns_number_total 4719
_reflns_threshold_expression I>2\s(I)
_cod_data_source_file cf6119.cif
_cod_data_source_block I
_cod_original_cell_volume 2063.1(6)
_cod_original_sg_symbol_Hall '-P 2ybc'
_cod_original_sg_symbol_H-M 'P 21/n'
_cod_database_code 2200622
_cod_database_fobs_code 2200622

loop_
_symmetry_equiv_pos_as_xyz
'x, y, z'
'-x+1/2, y+1/2, -z+1/2'
'-x, -y, -z'
'x-1/2, -y-1/2, z-1/2'

loop_
_atom_site_label
_atom_site_fract_x
_atom_site_fract_y
_atom_site_fract_z
_atom_site_U_iso_or_equiv
_atom_site_adp_type
_atom_site_calc_flag
_atom_site_refinement_flags
_atom_site_occupancy
_atom_site_disorder_assembly
_atom_site_disorder_group
_atom_site_type_symbol
O1 .61730(17) .9198(2) .07951(7) .0597(5) Uani d . 1 . . O
O2 .7218(2) 1.0383(2) .14481(7) .0721(5) Uani d . 1 . . O
O6 .80889(18) .4743(2) .00001(5) .0576(5) Uani d . 1 . . O
O7 .65473(18) .3568(2) .04833(5) .0572(4) Uani d . 1 . . O
O10 .59975(15) .68719(16) .18720(4) .0383(3) Uani d . 1 . . O
N1 .95987(18) .6213(2) .08183(6) .0397(4) Uani d . 1 . . N
H1 1.008(2) .591(3) .0549(9) .053(7) Uiso d . 1 . . H
N2 .7077(2) .9252(2) .11587(7) .0472(5) Uani d . 1 . . N
C2 .8363(2) .5196(2) .09011(7) .0378(5) Uani d . 1 . . C
H2 .8698 .4299 .1129 .045 Uiso calc R 1 . . H
C3 .7304(2) .6274(2) .11770(7) .0345(4) Uani d . 1 . . C
H3 .6410 .6444 .0945 .041 Uiso calc R 1 . . H
C4 .8129(2) .7876(2) .12326(7) .0368(4) Uani d . 1 . . C
C5 .9054(2) .7839(2) .07735(7) .0357(4) Uani d . 1 . . C
H5 .8390 .7926 .0458 .043 Uiso calc R 1 . . H
C6 .7655(2) .4513(2) .04074(7) .0393(5) Uani d . 1 . . C
C8 .5836(3) .2781(3) .00460(9) .0622(7) Uani d . 1 . . C
H81 .5491 .3579 -.0204 .093 Uiso calc R 1 . . H
H82 .5011 .2162 .0147 .093 Uiso calc R 1 . . H
H83 .6527 .2069 -.0101 .093 Uiso calc R 1 . . H
C9 .6837(2) .5613(2) .16744(7) .0418(5) Uani d . 1 . . C
H9 .7717 .5408 .1910 .050 Uiso calc R 1 . . H
C11 .5888(3) .6765(3) .24016(7) .0466(5) Uani d . 1 . . C
H111 .6864 .6868 .2582 .056 Uiso calc R 1 . . H
H112 .5487 .5714 .2485 .056 Uiso calc R 1 . . H
C12 .4914(2) .8065(2) .25670(7) .0372(4) Uani d . 1 . . C
C13 .4452(3) .9301(3) .22514(8) .0530(6) Uani d . 1 . . C
H13 .4788 .9370 .1925 .064 Uiso calc R 1 . . H
C14 .3502(3) 1.0442(3) .24071(9) .0617(7) Uani d . 1 . . C
H14 .3189 1.1284 .2186 .074 Uiso calc R 1 . . H
C15 .3009(3) 1.0360(3) .28824(9) .0529(6) Uani d . 1 . . C
H15 .2344 1.1129 .2986 .063 Uiso calc R 1 . . H
C16 .3491(2) .9151(3) .32042(8) .0456(5) Uani d . 1 . . C
H16 .3176 .9101 .3534 .055 Uiso calc R 1 . . H
C17 .4431(2) .8014(2) .30466(7) .0390(5) Uani d . 1 . . C
H17 .4753 .7183 .3270 .047 Uiso calc R 1 . . H
C18 .5942(3) .4103(3) .16107(9) .0620(7) Uani d . 1 . . C
H181 .5632 .3776 .1938 .093 Uiso calc R 1 . . H
H182 .6529 .3258 .1476 .093 Uiso calc R 1 . . H
H183 .5086 .4301 .1376 .093 Uiso calc R 1 . . H
C19 .9070(2) .8094(3) .17272(7) .0505(6) Uani d . 1 . . C
H191 .9637 .9075 .1712 .076 Uiso calc R 1 . . H
H192 .9729 .7185 .1780 .076 Uiso calc R 1 . . H
H193 .8447 .8160 .2007 .076 Uiso calc R 1 . . H
C20 1.0205(2) .9107(3) .07653(7) .0389(5) Uani d . 1 . . C
C21 1.1639(2) .8830(3) .09425(8) .0527(6) Uani d . 1 . . C
H21 1.1927 .7816 .1073 .063 Uiso calc R 1 . . H
C22 1.2667(3) 1.0073(4) .09275(9) .0648(8) Uani d . 1 . . C
H22 1.3649 .9891 .1048 .078 Uiso calc R 1 . . H
C23 1.2256(3) 1.1538(4) .07398(9) .0617(7) Uani d . 1 . . C
H23 1.2957 1.2361 .0730 .074 Uiso calc R 1 . . H
C24 1.0837(3) 1.1827(3) .05655(9) .0564(6) Uani d . 1 . . C
H24 1.0554 1.2848 .0440 .068 Uiso calc R 1 . . H
C25 .9824(2) 1.0613(3) .05753(8) .0453(5) Uani d . 1 . . C
H25 .8848 1.0809 .0450 .054 Uiso calc R 1 . . H

loop_
_atom_site_aniso_label
_atom_site_aniso_U_11
_atom_site_aniso_U_22
_atom_site_aniso_U_33
_atom_site_aniso_U_12
_atom_site_aniso_U_13
_atom_site_aniso_U_23
O1 .0434(9) .0550(10) .0800(12) .0131(8) .0009(8) .0142(9)
O2 .1003(14) .0404(9) .0794(12) .0098(9) .0309(11) -.0150(9)
O6 .0690(11) .0699(11) .0353(8) -.0160(9) .0124(7) -.0108(7)
O7 .0670(10) .0668(11) .0397(8) -.0202(9) .0149(7) -.0151(8)
O10 .0506(8) .0380(8) .0277(6) .0101(6) .0112(6) .0010(6)
N1 .0416(9) .0425(10) .0359(9) .0082(8) .0091(7) -.0085(8)
N2 .0476(11) .0389(10) .0577(12) .0060(9) .0201(9) -.0013(9)
C2 .0453(12) .0386(11) .0301(10) .0079(9) .0061(8) -.0043(8)
C3 .0423(11) .0327(10) .0289(9) .0062(9) .0062(8) -.0031(8)
C4 .0388(10) .0378(11) .0345(10) .0060(9) .0077(8) -.0065(8)
C5 .0337(10) .0422(11) .0314(9) .0046(9) .0035(8) -.0049(8)
C6 .0461(11) .0378(11) .0349(10) .0063(9) .0084(9) -.0064(8)
C8 .0658(16) .0678(17) .0539(14) -.0180(14) .0102(12) -.0206(13)
C9 .0551(12) .0379(11) .0337(10) .0132(10) .0112(9) -.0006(8)
C11 .0606(13) .0521(13) .0283(10) .0170(11) .0103(9) .0044(9)
C12 .0408(11) .0388(11) .0325(9) .0050(9) .0060(8) -.0007(8)
C13 .0650(15) .0590(14) .0369(11) .0220(12) .0158(10) .0091(10)
C14 .0743(17) .0571(15) .0544(14) .0285(13) .0087(12) .0093(12)
C15 .0532(13) .0499(14) .0564(14) .0149(11) .0098(11) -.0116(11)
C16 .0480(12) .0511(13) .0394(11) .0000(11) .0142(9) -.0089(10)
C17 .0450(11) .0402(11) .0323(9) -.0001(9) .0062(8) -.0018(9)
C18 .097(2) .0396(13) .0540(14) -.0008(13) .0354(14) -.0007(11)
C19 .0539(13) .0635(15) .0344(10) .0000(12) .0067(9) -.0123(10)
C20 .0368(10) .0506(13) .0303(9) -.0016(9) .0082(8) -.0114(9)
C21 .0392(12) .0730(16) .0462(12) .0030(12) .0061(9) -.0090(12)
C22 .0342(12) .109(2) .0514(14) -.0076(14) .0067(10) -.0191(15)
C23 .0632(16) .0756(19) .0500(14) -.0236(14) .0257(12) -.0221(13)
C24 .0644(16) .0588(15) .0490(13) -.0124(13) .0236(11) -.0137(11)
C25 .0472(12) .0476(13) .0423(11) -.0032(10) .0108(9) -.0063(10)

loop_
_atom_type_symbol
_atom_type_description
_atom_type_scat_dispersion_real
_atom_type_scat_dispersion_imag
_atom_type_scat_source
C C .0033 .0016
; International Tables for Crystallography (1992).
Vol. C, Tables 4.2.6.8 and 6.1.1.4
;
H H .0000 .0000
; International Tables for Crystallography (1992).
Vol. C, Tables 4.2.6.8 and 6.1.1.4
;
N N .0061 .0033
; International Tables for Crystallography (1992).
Vol. C, Tables 4.2.6.8 and 6.1.1.4
;
O O .0106 .0060
; International Tables for Crystallography (1992).
Vol. C, Tables 4.2.6.8 and 6.1.1.4
;

loop_
_geom_angle_atom_site_label_1
_geom_angle_atom_site_label_2
_geom_angle_atom_site_label_3
_geom_angle
_geom_angle_publ_flag
C6 O7 C8 117.12(17) ?
C11 O10 C9 113.63(14) ?
C5 N1 C2 107.02(15) yes
C5 N1 H1 112.6(15) ?
C2 N1 H1 113.2(15) ?
O2 N2 O1 123.8(2) ?
O2 N2 C4 118.6(2) ?
O1 N2 C4 117.55(17) ?
N1 C2 C6 111.97(16) ?
N1 C2 C3 105.08(16) yes
C6 C2 C3 112.47(16) ?
N1 C2 H2 109.1 ?
C6 C2 H2 109.1 ?
C3 C2 H2 109.1 ?
C9 C3 C4 113.88(15) ?
C9 C3 C2 115.41(16) ?
C2 C3 C4 103.10(15) yes
C9 C3 H3 108.0 ?
C4 C3 H3 108.0 ?
C2 C3 H3 108.0 ?
N2 C4 C19 109.53(17) ?
N2 C4 C3 110.24(15) ?
C19 C4 C3 115.27(17) ?
N2 C4 C5 107.69(16) ?
C19 C4 C5 111.75(16) ?
C3 C4 C5 101.94(14) yes
N1 C5 C20 115.12(16) ?
N1 C5 C4 99.45(16) yes
C20 C5 C4 115.71(16) ?
N1 C5 H5 108.7 ?
C20 C5 H5 108.7 ?
C4 C5 H5 108.7 ?
O6 C6 O7 123.68(19) ?
O6 C6 C2 124.3(2) ?
O7 C6 C2 111.97(16) ?
O7 C8 H81 109.5 ?
O7 C8 H82 109.5 ?
H81 C8 H82 109.5 ?
O7 C8 H83 109.5 ?
H81 C8 H83 109.5 ?
H82 C8 H83 109.5 ?
O10 C9 C18 110.50(18) ?
O10 C9 C3 104.44(15) ?
C18 C9 C3 113.42(17) ?
O10 C9 H9 109.4 ?
C18 C9 H9 109.4 ?
C3 C9 H9 109.4 ?
O10 C11 C12 109.70(16) ?
O10 C11 H111 109.7 ?
C12 C11 H111 109.7 ?
O10 C11 H112 109.7 ?
C12 C11 H112 109.7 ?
H111 C11 H112 108.2 ?
C13 C12 C17 118.41(18) ?
C13 C12 C11 122.03(17) ?
C17 C12 C11 119.55(18) ?
C12 C13 C14 120.6(2) ?
C12 C13 H13 119.7 ?
C14 C13 H13 119.7 ?
C15 C14 C13 120.3(2) ?
C15 C14 H14 119.9 ?
C13 C14 H14 119.9 ?
C16 C15 C14 119.5(2) ?
C16 C15 H15 120.3 ?
C14 C15 H15 120.3 ?
C15 C16 C17 119.98(19) ?
C15 C16 H16 120.0 ?
C17 C16 H16 120.0 ?
C16 C17 C12 121.2(2) ?
C16 C17 H17 119.4 ?
C12 C17 H17 119.4 ?
C9 C18 H181 109.5 ?
C9 C18 H182 109.5 ?
H181 C18 H182 109.5 ?
C9 C18 H183 109.5 ?
H181 C18 H183 109.5 ?
H182 C18 H183 109.5 ?
C4 C19 H191 109.5 ?
C4 C19 H192 109.5 ?
H191 C19 H192 109.5 ?
C4 C19 H193 109.5 ?
H191 C19 H193 109.5 ?
H192 C19 H193 109.5 ?
C21 C20 C25 118.7(2) ?
C21 C20 C5 122.1(2) ?
C25 C20 C5 119.26(18) ?
C20 C21 C22 119.4(2) ?
C20 C21 H21 120.3 ?
C22 C21 H21 120.3 ?
C23 C22 C21 120.5(2) ?
C23 C22 H22 119.8 ?
C21 C22 H22 119.8 ?
C22 C23 C24 120.6(2) ?
C22 C23 H23 119.7 ?
C24 C23 H23 119.7 ?
C23 C24 C25 119.3(3) ?
C23 C24 H24 120.3 ?
C25 C24 H24 120.3 ?
C24 C25 C20 121.5(2) ?
C24 C25 H25 119.2 ?
C20 C25 H25 119.2 ?

loop_
_geom_bond_atom_site_label_1
_geom_bond_atom_site_label_2
_geom_bond_site_symmetry_2
_geom_bond_distance
_geom_bond_publ_flag
O1 N2 . 1.226(2) ?
O2 N2 . 1.225(2) ?
O6 C6 . 1.203(2) ?
O7 C6 . 1.325(3) ?
O7 C8 . 1.449(3) ?
O10 C11 . 1.425(2) ?
O10 C9 . 1.438(2) ?
N1 C5 . 1.458(3) yes
N1 C2 . 1.459(3) yes
N1 H1 . .91(2) ?
N2 C4 . 1.513(3) yes
C2 C6 . 1.531(3) ?
C2 C3 . 1.563(2) yes
C2 H2 . 1.000 ?
C3 C9 . 1.531(3) ?
C3 C4 . 1.549(3) yes
C3 H3 . 1.000 ?
C4 C19 . 1.527(3) ?
C4 C5 . 1.550(2) yes
C5 C20 . 1.508(3) ?
C5 H5 . 1.000 ?
C8 H81 . .980 ?
C8 H82 . .980 ?
C8 H83 . .980 ?
C9 C18 . 1.518(3) ?
C9 H9 . 1.000 ?
C11 C12 . 1.506(3) ?
C11 H111 . .990 ?
C11 H112 . .990 ?
C12 C13 . 1.382(3) ?
C12 C17 . 1.388(3) ?
C13 C14 . 1.387(3) ?
C13 H13 . .950 ?
C14 C15 . 1.382(3) ?
C14 H14 . .950 ?
C15 C16 . 1.379(3) ?
C15 H15 . .950 ?
C16 C17 . 1.381(3) ?
C16 H16 . .950 ?
C17 H17 . .950 ?
C18 H181 . .980 ?
C18 H182 . .980 ?
C18 H183 . .980 ?
C19 H191 . .980 ?
C19 H192 . .980 ?
C19 H193 . .980 ?
C20 C21 . 1.389(3) ?
C20 C25 . 1.398(3) ?
C21 C22 . 1.415(4) ?
C21 H21 . .950 ?
C22 C23 . 1.371(4) ?
C22 H22 . .950 ?
C23 C24 . 1.376(4) ?
C23 H23 . .950 ?
C24 C25 . 1.387(3) ?
C24 H24 . .950 ?
C25 H25 . .950 ?

loop_
_geom_hbond_atom_site_label_D
_geom_hbond_atom_site_label_H
_geom_hbond_atom_site_label_A
_geom_hbond_site_symmetry_A
_geom_hbond_distance_DH
_geom_hbond_distance_HA
_geom_hbond_distance_DA
_geom_hbond_angle_DHA
_geom_hbond_publ_flag
N1 H1 O6 . .91(2) 2.46(2) 2.778(2) 101.1(16) yes
N1 H1 O6 3_765 .91(2) 2.39(2) 3.278(2) 164(2) yes

loop_
_geom_torsion_atom_site_label_1
_geom_torsion_atom_site_label_2
_geom_torsion_atom_site_label_3
_geom_torsion_atom_site_label_4
_geom_torsion
_geom_torsion_publ_flag
C5 N1 C2 C6 93.37(18) ?
C5 N1 C2 C3 -29.00(19) yes
N1 C2 C3 C9 -126.00(18) ?
C6 C2 C3 C9 111.9(2) ?
N1 C2 C3 C4 -1.20(18) yes
C6 C2 C3 C4 -123.25(17) ?
O2 N2 C4 C19 8.5(3) ?
O1 N2 C4 C19 -174.99(18) ?
O2 N2 C4 C3 136.31(19) ?
O1 N2 C4 C3 -47.1(2) ?
O2 N2 C4 C5 -113.3(2) ?
O1 N2 C4 C5 63.3(2) ?
C9 C3 C4 N2 -91.70(19) ?
C2 C3 C4 N2 142.51(15) ?
C9 C3 C4 C19 32.9(2) ?
C2 C3 C4 C19 -92.87(18) ?
C9 C3 C4 C5 154.16(16) ?
C2 C3 C4 C5 28.37(18) yes
C2 N1 C5 C20 171.08(15) ?
C2 N1 C5 C4 46.76(17) yes
N2 C4 C5 N1 -161.45(15) ?
C19 C4 C5 N1 78.2(2) ?
C3 C4 C5 N1 -45.43(17) yes
N2 C4 C5 C20 74.6(2) ?
C19 C4 C5 C20 -45.7(2) ?
C3 C4 C5 C20 -169.34(16) ?
C8 O7 C6 O6 .1(3) ?
C8 O7 C6 C2 -176.78(19) ?
N1 C2 C6 O6 2.2(3) ?
C3 C2 C6 O6 120.2(2) ?
N1 C2 C6 O7 179.00(16) ?
C3 C2 C6 O7 -62.9(2) ?
C11 O10 C9 C18 78.8(2) ?
C11 O10 C9 C3 -158.85(17) ?
C4 C3 C9 O10 55.7(2) ?
C2 C3 C9 O10 174.69(16) ?
C4 C3 C9 C18 176.07(18) ?
C2 C3 C9 C18 -64.9(2) ?
C9 O10 C11 C12 -176.35(17) ?
O10 C11 C12 C13 -10.6(3) ?
O10 C11 C12 C17 167.90(18) ?
C17 C12 C13 C14 -1.4(4) ?
C11 C12 C13 C14 177.1(2) ?
C12 C13 C14 C15 .3(4) ?
C13 C14 C15 C16 1.2(4) ?
C14 C15 C16 C17 -1.5(4) ?
C15 C16 C17 C12 .3(3) ?
C13 C12 C17 C16 1.2(3) ?
C11 C12 C17 C16 -177.42(19) ?
N1 C5 C20 C21 -19.4(3) ?
C4 C5 C20 C21 95.9(2) ?
N1 C5 C20 C25 160.85(17) ?
C4 C5 C20 C25 -83.9(2) ?
C25 C20 C21 C22 .2(3) ?
C5 C20 C21 C22 -179.60(18) ?
C20 C21 C22 C23 .0(3) ?
C21 C22 C23 C24 .3(4) ?
C22 C23 C24 C25 -.8(3) ?
C23 C24 C25 C20 1.0(3) ?
C21 C20 C25 C24 -.7(3) ?
C5 C20 C25 C24 179.12(18) ?
